data_2209638
loop_
_publ_author_name
'Obid-Ur-Rahman Abid'
'Nasim Hasan Rama'
'Ghulam Qadeer'
'Gul Shahzada Khan'
'Lu Xiao-Ming'

_publ_section_title
;
 3-(2-Chlorobenzyl)isocoumarin
;
_journal_coeditor_code RZ2042
_journal_issue 7
_journal_name_full 'Acta Crystallographica Section E'
_journal_page_first o2895
_journal_page_last o2896
_journal_paper_doi 10.1107/S1600536806022458
_journal_volume 62
_journal_year 2006
_chemical_formula_iupac 'C16 H11 Cl O2'
_chemical_formula_moiety 'C16 H11 Cl O2'
_chemical_formula_sum 'C16 H11 Cl O2'
_chemical_formula_weight 270.70
_chemical_melting_point 165.0(10)
_chemical_name_common 3-(2-chlorobenzyl)isocoumarin
_chemical_name_systematic 3-(2-chlorobenzyl)-1H-isochromen-1-one
_space_group_IT_number 2
_symmetry_cell_setting triclinic
_symmetry_space_group_name_Hall '-P 1'
_symmetry_space_group_name_H-M 'P -1'
_atom_sites_solution_hydrogens geom
_atom_sites_solution_primary direct
_atom_sites_solution_secondary difmap
_cell_angle_alpha 83.978(3)
_cell_angle_beta 82.089(4)
_cell_angle_gamma 89.509(4)
_cell_formula_units_Z 2
_cell_length_a 7.2238(4)
_cell_length_b 8.1750(4)
_cell_length_c 10.7958(6)
_cell_measurement_reflns_used 3583
_cell_measurement_temperature 273(2)
_cell_measurement_theta_max 0.00
_cell_measurement_theta_min 0.00
_cell_volume 627.98(6)
_computing_cell_refinement 'SAINT (Bruker, 1999)'
_computing_data_collection 'SMART (Bruker, 1998)'
_computing_data_reduction SAINT
_computing_molecular_graphics 'SHELXTL (Bruker, 1999)'
_computing_publication_material SHELXTL
_computing_structure_refinement 'SHELXL97 (Sheldrick, 1997)'
_computing_structure_solution 'SHELXS97 (Sheldrick, 1997)'
_diffrn_ambient_temperature 273(2)
_diffrn_measured_fraction_theta_full 0.991
_diffrn_measured_fraction_theta_max 0.991
_diffrn_measurement_device_type 'Bruker SMART CCD area-detector'
_diffrn_measurement_method '\f and \w'
_diffrn_radiation_monochromator graphite
_diffrn_radiation_source 'fine-focus sealed tube'
_diffrn_radiation_type MoK\a
_diffrn_radiation_wavelength 0.71073
_diffrn_reflns_av_R_equivalents 0.0191
_diffrn_reflns_av_sigmaI/netI 0.0181
_diffrn_reflns_limit_h_max 9
_diffrn_reflns_limit_h_min -9
_diffrn_reflns_limit_k_max 10
_diffrn_reflns_limit_k_min -10
_diffrn_reflns_limit_l_max 14
_diffrn_reflns_limit_l_min -14
_diffrn_reflns_number 11570
_diffrn_reflns_theta_full 28.30
_diffrn_reflns_theta_max 28.30
_diffrn_reflns_theta_min 1.92
_diffrn_standards_decay_% 0
_diffrn_standards_number 0
_exptl_absorpt_coefficient_mu 0.297
_exptl_absorpt_correction_type none
_exptl_crystal_colour colourless
_exptl_crystal_density_diffrn 1.432
_exptl_crystal_density_method 'not measured'
_exptl_crystal_description block
_exptl_crystal_F_000 280
_exptl_crystal_size_max 0.25
_exptl_crystal_size_mid 0.17
_exptl_crystal_size_min 0.13
_refine_diff_density_max 0.208
_refine_diff_density_min -0.149
_refine_ls_extinction_method none
_refine_ls_goodness_of_fit_ref 1.080
_refine_ls_hydrogen_treatment constr
_refine_ls_matrix_type full
_refine_ls_number_parameters 172
_refine_ls_number_reflns 3093
_refine_ls_number_restraints 0
_refine_ls_restrained_S_all 1.080
_refine_ls_R_factor_all 0.0434
_refine_ls_R_factor_gt 0.0325
_refine_ls_shift/su_max 0.010
_refine_ls_shift/su_mean 0.001
_refine_ls_structure_factor_coef Fsqd
_refine_ls_weighting_details 'calc w=1/[\s^2^(Fo^2^)+(0.0507P)^2^+0.0671P] where P=(Fo^2^+2Fc^2^)/3'
_refine_ls_weighting_scheme calc
_refine_ls_wR_factor_gt 0.0952
_refine_ls_wR_factor_ref 0.0995
_reflns_number_gt 2390
_reflns_number_total 3093
_reflns_threshold_expression I>2\s(I)
_cod_data_source_file rz2042.cif
_cod_data_source_block I
_cod_depositor_comments
;
The following automatic conversions were performed:
'_symmetry_cell_setting' value 'Triclinic' changed to 'triclinic'
according to '/home/saulius/struct/CIF-dictionaries/cif_core.dic'
dictionary named 'cif_core.dic' version 2.4.1 from 2010-06-29.

Automatic conversion script
Id: cif_fix_enum 1527 2010-12-29 10:47:43Z saulius 

The following automatic conversions were performed:

'_symmetry_cell_setting' value 'Triclinic' changed to 'triclinic'
according to /home/saulius/struct/CIF-dictionaries/cif_core.dic
dictionary named 'cif_core.dic' version 2.4.1 from 2010-06-29.

Automatic conversion script
Id: cif_fix_values 1715 2011-07-08 13:25:40Z adriana 
;
_cod_database_code 2209638
_cod_database_fobs_code 2209638

loop_
_symmetry_equiv_pos_as_xyz
'x, y, z'
'-x, -y, -z'

loop_
_atom_site_type_symbol
_atom_site_label
_atom_site_fract_x
_atom_site_fract_y
_atom_site_fract_z
_atom_site_U_iso_or_equiv
_atom_site_adp_type
_atom_site_calc_flag
_atom_site_refinement_flags
_atom_site_occupancy
Cl Cl1 0.27638(6) -0.29342(4) 0.42698(3) 0.06232(14) Uani d . 1
C C2 0.28111(16) 0.31132(15) -0.05412(11) 0.0394(3) Uani d . 1
C C11 0.30848(16) 0.03535(15) 0.35473(11) 0.0397(3) Uani d . 1
C C9 0.28896(17) 0.11072(15) 0.12486(11) 0.0409(3) Uani d . 1
C C7 0.08768(17) 0.28876(15) -0.04495(11) 0.0399(3) Uani d . 1
C C8 -0.00972(17) 0.17490(16) 0.05586(12) 0.0438(3) Uani d . 1
C C16 0.26582(17) -0.08623(15) 0.45395(11) 0.0405(3) Uani d . 1
C C1 0.38030(17) 0.21580(16) 0.03551(11) 0.0423(3) Uani d . 1
H H1 0.5091 0.2279 0.0307 0.051 Uiso calc R 1
C C15 0.21323(19) -0.05001(17) 0.57644(12) 0.0488(3) Uani d . 1
H H15 0.1851 -0.1345 0.6409 0.059 Uiso calc R 1
C C10 0.3711(2) -0.00200(17) 0.22044(12) 0.0490(3) Uani d . 1
H H10A 0.5063 0.0060 0.2033 0.059 Uiso calc R 1
H H10B 0.3361 -0.1143 0.2123 0.059 Uiso calc R 1
C C14 0.2029(2) 0.11090(18) 0.60222(13) 0.0533(3) Uani d . 1
H H14 0.1684 0.1361 0.6842 0.064 Uiso calc R 1
C C12 0.29558(19) 0.19716(16) 0.38402(13) 0.0495(3) Uani d . 1
H H12 0.3225 0.2822 0.3199 0.059 Uiso calc R 1
C C4 0.2682(2) 0.50856(19) -0.23478(14) 0.0591(4) Uani d . 1
H H4 0.3286 0.5828 -0.2984 0.071 Uiso calc R 1
C C6 -0.0131(2) 0.37684(18) -0.13168(13) 0.0522(3) Uani d . 1
H H6 -0.1417 0.3620 -0.1254 0.063 Uiso calc R 1
C C5 0.0775(2) 0.48494(19) -0.22574(14) 0.0603(4) Uani d . 1
H H5 0.0104 0.5425 -0.2836 0.072 Uiso calc R 1
C C3 0.3697(2) 0.42319(17) -0.15047(13) 0.0510(3) Uani d . 1
H H3 0.4980 0.4400 -0.1576 0.061 Uiso calc R 1
C C13 0.2440(2) 0.23501(17) 0.50561(14) 0.0544(3) Uani d . 1
H H13 0.2369 0.3443 0.5224 0.065 Uiso calc R 1
O O1 0.09723(12) 0.09250(11) 0.13768(8) 0.0460(2) Uani d . 1
O O2 -0.17507(13) 0.14568(15) 0.07444(10) 0.0624(3) Uani d . 1

loop_
_atom_site_aniso_label
_atom_site_aniso_U_11
_atom_site_aniso_U_22
_atom_site_aniso_U_33
_atom_site_aniso_U_12
_atom_site_aniso_U_13
_atom_site_aniso_U_23
Cl1 0.0890(3) 0.03941(18) 0.0567(2) 0.00242(16) -0.00911(18) 0.00223(15)
C2 0.0423(6) 0.0409(6) 0.0349(6) 0.0017(5) -0.0045(5) -0.0043(5)
C11 0.0379(6) 0.0427(6) 0.0377(6) 0.0027(5) -0.0070(5) 0.0015(5)
C9 0.0405(6) 0.0460(6) 0.0353(6) 0.0035(5) -0.0032(5) -0.0037(5)
C7 0.0423(6) 0.0426(6) 0.0369(6) 0.0045(5) -0.0077(5) -0.0110(5)
C8 0.0393(6) 0.0504(7) 0.0431(6) -0.0003(5) -0.0044(5) -0.0133(5)
C16 0.0408(6) 0.0390(6) 0.0414(6) 0.0022(5) -0.0084(5) 0.0010(5)
C1 0.0357(6) 0.0516(7) 0.0386(6) 0.0011(5) -0.0051(5) -0.0006(5)
C15 0.0532(8) 0.0523(7) 0.0380(6) 0.0031(6) -0.0050(5) 0.0065(5)
C10 0.0558(8) 0.0498(7) 0.0388(6) 0.0098(6) -0.0030(5) 0.0021(5)
C14 0.0602(8) 0.0607(8) 0.0396(7) 0.0079(7) -0.0075(6) -0.0073(6)
C12 0.0569(8) 0.0419(7) 0.0475(7) -0.0015(6) -0.0062(6) 0.0050(5)
C4 0.0788(11) 0.0492(8) 0.0466(7) 0.0039(7) -0.0083(7) 0.0066(6)
C6 0.0514(8) 0.0579(8) 0.0524(7) 0.0111(6) -0.0194(6) -0.0140(6)
C5 0.0808(11) 0.0551(8) 0.0488(8) 0.0181(7) -0.0249(7) -0.0041(6)
C3 0.0525(8) 0.0514(8) 0.0465(7) -0.0022(6) -0.0039(6) 0.0032(6)
C13 0.0647(9) 0.0455(7) 0.0543(8) 0.0024(6) -0.0098(7) -0.0093(6)
O1 0.0421(5) 0.0535(5) 0.0399(5) -0.0041(4) -0.0004(4) 0.0008(4)
O2 0.0388(5) 0.0808(7) 0.0674(7) -0.0081(5) -0.0047(5) -0.0094(6)

loop_
_atom_type_symbol
_atom_type_description
_atom_type_scat_dispersion_real
_atom_type_scat_dispersion_imag
_atom_type_scat_source
C C 0.0033 0.0016 'International Tables Vol C Tables 4.2.6.8 and 6.1.1.4'
H H 0.0000 0.0000 'International Tables Vol C Tables 4.2.6.8 and 6.1.1.4'
O O 0.0106 0.0060 'International Tables Vol C Tables 4.2.6.8 and 6.1.1.4'
Cl Cl 0.1484 0.1585 'International Tables Vol C Tables 4.2.6.8 and 6.1.1.4'

loop_
_geom_angle_atom_site_label_1
_geom_angle_atom_site_label_2
_geom_angle_atom_site_label_3
_geom_angle
C1 C9 C10 127.09(12)
C1 C9 O1 121.65(11)
C2 C7 C6 120.00(12)
C2 C7 C8 120.10(11)
C2 C1 H1 119.999
C2 C3 H3 119.999
C3 C2 C7 118.68(11)
C3 C2 C1 123.05(11)
C3 C4 H4 119.999
C3 C4 C5 120.59(14)
C4 C3 C2 120.46(13)
C4 C3 H3 119.999
C4 C5 H5 119.999
C5 C4 H4 119.999
C5 C6 C7 120.07(13)
C6 C7 C8 119.90(12)
C6 C5 H5 119.999
C6 C5 C4 120.20(13)
C7 C2 C1 118.26(11)
C8 O1 C9 122.47(10)
C9 C1 H1 119.999
C9 C1 C2 120.46(11)
C9 C10 C11 113.34(10)
C11 C16 C15 122.23(12)
C11 C16 C11 120.12(10)
C12 C11 C10 120.47(10)
C13 C12 C11 121.86(13)
C14 C13 C12 120.10(13)
C14 C15 C16 119.76(12)
C15 C16 C11 122.23(12)
C15 C14 C13 119.51(12)
C16 C11 C12 116.54(11)
C16 C11 C10 122.98(11)
H10A C10 H10B 108
O1 C8 C7 116.98(10)
O1 C9 C10 111.25(10)
O2 C8 O1 116.54(12)
O2 C8 C7 126.48(12)

loop_
_geom_bond_atom_site_label_1
_geom_bond_atom_site_label_2
_geom_bond_distance
C1 H1 0.9300
C2 C3 1.3982(18)
C2 C7 1.3995(17)
C2 C1 1.4430(16)
C3 H3 0.9300
C4 H4 0.9300
C4 C3 1.376(2)
C4 C5 1.381(2)
C5 H5 0.9300
C6 C5 1.371(2)
C6 H6 0.9300
C7 C6 1.4010(17)
C7 C8 1.4607(18)
C8 O2 1.2054(15)
C8 O1 1.3729(16)
C9 C1 1.3283(17)
C9 C10 1.4918(17)
C9 O1 1.3806(15)
C10 H10A 0.9600
C10 H10B 0.9600
C11 C10 1.5198(17)
C11 C12 1.3914(18)
C11 C16 1.3861(17)
C11 CL1 2.7216(13)
C12 C13 1.381(2)
C12 H12 0.9300
C13 H13 0.9300
C14 C13 1.380(2)
C14 H14 0.9300
C15 C14 1.372(2)
C15 H15 0.9300
C16 C15 1.3866(18)

loop_
_geom_hbond_atom_site_label_D
_geom_hbond_atom_site_label_H
_geom_hbond_atom_site_label_A
_geom_hbond_site_symmetry_A
_geom_hbond_distance_DH
_geom_hbond_distance_HA
_geom_hbond_distance_DA
_geom_hbond_angle_DHA
C10 H10B Cl1 . 0.97 2.59 3.0998(14) 113
C1 H1 O2 1_655 0.93 2.47 3.3333(16) 155

loop_
_geom_torsion_atom_site_label_1
_geom_torsion_atom_site_label_2
_geom_torsion_atom_site_label_3
_geom_torsion_atom_site_label_4
_geom_torsion
C7 C8 O1 O2 -179.9(2)
C15 C16 C11 Cl1 -179.75(19)
C1 O1 C9 C10 -179.08(19)
C11 C12 C10 Cl1 -0.44(11)

loop_
_cod_related_entry_id
_cod_related_entry_database
_cod_related_entry_code
1 ChemSpider 21127867
